data_7057112
loop_
_publ_author_name
'Zhang, Zongyao'
'Xu, Lijin'
'Cao, Rui'

_publ_section_title
;
 Structures and single crystal to single crystal transformations of
 cadmium frameworks using a flexible tripodal ligand
;
_journal_issue 7
_journal_name_full 'New Journal of Chemistry'
_journal_page_first 5593
_journal_paper_doi 10.1039/C7NJ05125E
_journal_volume 42
_journal_year 2018
_chemical_formula_sum 'C66 H66 Cd Cl2 N14 O8'
_chemical_formula_weight 1366.62
_space_group_crystal_system trigonal
_space_group_IT_number 148
_space_group_name_Hall '-R 3'
_space_group_name_H-M_alt 'R -3 :H'
_symmetry_space_group_name_Hall '-R 3'
_symmetry_space_group_name_H-M 'R -3 :H'
_atom_sites_solution_hydrogens geom
_audit_creation_method SHELXL-2018/1
_audit_update_record
;
2018-02-12 deposited with the CCDC.
2018-03-06 downloaded from the CCDC.
;
_cell_angle_alpha 90
_cell_angle_beta 90
_cell_angle_gamma 120
_cell_formula_units_Z 3
_cell_length_a 12.1835(13)
_cell_length_b 12.1835(13)
_cell_length_c 38.086(5)
_cell_measurement_reflns_used 9458
_cell_measurement_temperature 150(2)
_cell_measurement_theta_max 24.82
_cell_measurement_theta_min 2.88
_cell_volume 4896.0(10)
_computing_cell_refinement 'Bruker SAINT'
_computing_data_collection 'Bruker APEX2'
_computing_data_reduction 'Bruker SAINT'
_computing_molecular_graphics 'Bruker SHELXTL'
_computing_publication_material 'Bruker SHELXTL'
_computing_structure_refinement 'SHELXL-2018/1 (Sheldrick, 2018)'
_computing_structure_solution 'SHELXS-97 (Sheldrick 2008)'
_diffrn_ambient_temperature 150(2)
_diffrn_measured_fraction_theta_full 0.998
_diffrn_measured_fraction_theta_max 0.999
_diffrn_measurement_device_type 'Bruker APEX-II CCD'
_diffrn_measurement_method '\f and \w scans'
_diffrn_radiation_type MoK\a
_diffrn_radiation_wavelength 0.71073
_diffrn_reflns_av_R_equivalents 0.0452
_diffrn_reflns_av_unetI/netI 0.0161
_diffrn_reflns_Laue_measured_fraction_full 0.998
_diffrn_reflns_Laue_measured_fraction_max 0.999
_diffrn_reflns_limit_h_max 15
_diffrn_reflns_limit_h_min -15
_diffrn_reflns_limit_k_max 13
_diffrn_reflns_limit_k_min -15
_diffrn_reflns_limit_l_max 46
_diffrn_reflns_limit_l_min -46
_diffrn_reflns_number 29258
_diffrn_reflns_point_group_measured_fraction_full 0.998
_diffrn_reflns_point_group_measured_fraction_max 0.999
_diffrn_reflns_theta_full 25.242
_diffrn_reflns_theta_max 25.991
_diffrn_reflns_theta_min 2.207
_exptl_absorpt_coefficient_mu 0.482
_exptl_absorpt_correction_type multi-scan
_exptl_absorpt_process_details sadabs
_exptl_crystal_colour colourless
_exptl_crystal_density_diffrn 1.391
_exptl_crystal_description Block
_exptl_crystal_F_000 2118
_exptl_crystal_size_max 0.250
_exptl_crystal_size_mid 0.250
_exptl_crystal_size_min 0.200
_exptl_transmission_factor_max 0.7453
_exptl_transmission_factor_min 0.6978
_refine_diff_density_max 2.127
_refine_diff_density_min -1.076
_refine_diff_density_rms 0.146
_refine_ls_extinction_method none
_refine_ls_goodness_of_fit_ref 1.107
_refine_ls_hydrogen_treatment constr
_refine_ls_matrix_type full
_refine_ls_number_parameters 138
_refine_ls_number_reflns 2132
_refine_ls_number_restraints 8
_refine_ls_restrained_S_all 1.124
_refine_ls_R_factor_all 0.1003
_refine_ls_R_factor_gt 0.0934
_refine_ls_shift/su_max 0.000
_refine_ls_shift/su_mean 0.000
_refine_ls_structure_factor_coef Fsqd
_refine_ls_weighting_details 'w=1/[\s^2^(Fo^2^)+(0.1859P)^2^+28.5745P] where P=(Fo^2^+2Fc^2^)/3'
_refine_ls_weighting_scheme calc
_refine_ls_wR_factor_gt 0.2668
_refine_ls_wR_factor_ref 0.2781
_reflns_Friedel_coverage 0.000
_reflns_number_gt 1957
_reflns_number_total 2132
_reflns_threshold_expression 'I > 2\s(I)'
_cod_data_source_file c7nj05125e2.cif
_cod_data_source_block complex1
_cod_depositor_comments 'Adding full bibliography for 7057111--7057115.cif.'
_cod_original_cell_volume 4896.0(12)
_cod_database_code 7057112
_shelx_shelxl_version_number 2018/1
_shelx_space_group_comment
; 
The symmetry employed for this shelxl refinement is uniquely defined 
by the following loop, which should always be used as a source of 
symmetry information in preference to the above space-group names. 
They are only intended as comments. 
;
_shelx_estimated_absorpt_t_min 0.889
_shelx_estimated_absorpt_t_max 0.910

loop_
_space_group_symop_operation_xyz
'x, y, z'
'-y, x-y, z'
'-x+y, -x, z'
'x+2/3, y+1/3, z+1/3'
'-y+2/3, x-y+1/3, z+1/3'
'-x+y+2/3, -x+1/3, z+1/3'
'x+1/3, y+2/3, z+2/3'
'-y+1/3, x-y+2/3, z+2/3'
'-x+y+1/3, -x+2/3, z+2/3'
'-x, -y, -z'
'y, -x+y, -z'
'x-y, x, -z'
'-x+2/3, -y+1/3, -z+1/3'
'y+2/3, -x+y+1/3, -z+1/3'
'x-y+2/3, x+1/3, -z+1/3'
'-x+1/3, -y+2/3, -z+2/3'
'y+1/3, -x+y+2/3, -z+2/3'
'x-y+1/3, x+2/3, -z+2/3'

loop_
_atom_site_label
_atom_site_type_symbol
_atom_site_fract_x
_atom_site_fract_y
_atom_site_fract_z
_atom_site_U_iso_or_equiv
_atom_site_adp_type
_atom_site_occupancy
_atom_site_site_symmetry_order
_atom_site_calc_flag
_atom_site_refinement_flags_posn
_atom_site_refinement_flags_adp
_atom_site_refinement_flags_occupancy
N2 N 0.3452(6) 0.3108(7) 0.05167(18) 0.094(2) Uani 1 1 d D U .
C10 C 0.2501(7) 0.2591(7) 0.03168(18) 0.081(2) Uani 1 1 d D . .
H10 H 0.239652 0.308168 0.014002 0.097 Uiso 1 1 calc R U .
C9 C 0.3304(11) 0.2070(10) 0.0730(3) 0.141(6) Uani 1 1 d D U .
H9 H 0.385898 0.208992 0.090843 0.169 Uiso 1 1 calc R U .
C7 C 0.5674(7) 0.4532(7) 0.10742(17) 0.0638(16) Uani 1 1 d . . .
H7 H 0.579142 0.386426 0.098959 0.077 Uiso 1 1 calc R U .
N3 N 0.1697(6) 0.1449(6) 0.03473(15) 0.0767(18) Uani 1 1 d D . .
C8 C 0.4568(6) 0.4402(6) 0.05073(16) 0.0596(15) Uani 1 1 d . . .
H8A H 0.434526 0.496035 0.037371 0.072 Uiso 1 1 calc R U .
H8B H 0.526361 0.437593 0.038025 0.072 Uiso 1 1 calc R U .
C6 C 0.5033(5) 0.4963(6) 0.08637(18) 0.0593(15) Uani 1 1 d . . .
C3 C 0.5959(9) 0.6026(7) 0.1511(2) 0.083(2) Uani 1 1 d . . .
H3 H 0.631158 0.643309 0.172861 0.100 Uiso 1 1 calc R U .
C2 C 0.6145(7) 0.5037(7) 0.14008(17) 0.0666(18) Uani 1 1 d . . .
N1 N 0.666667 0.333333 0.1520(3) 0.082(3) Uani 1 3 d S T P
C1 C 0.6883(11) 0.4586(10) 0.1626(2) 0.101(3) Uani 1 1 d . . .
H1A H 0.779934 0.520930 0.160787 0.122 Uiso 1 1 calc R U .
H1B H 0.663037 0.454981 0.187432 0.122 Uiso 1 1 calc R U .
C11 C 0.2200(10) 0.1052(9) 0.0621(3) 0.110(4) Uani 1 1 d D . .
H11 H 0.183006 0.021776 0.071407 0.132 Uiso 1 1 calc R U .
C5 C 0.4847(11) 0.5891(10) 0.0991(3) 0.100(3) Uani 1 1 d . . .
H5 H 0.440221 0.619286 0.085333 0.120 Uiso 1 1 calc R U .
C4 C 0.5300(14) 0.6411(10) 0.1320(3) 0.114(4) Uani 1 1 d . . .
H4 H 0.513823 0.704542 0.140914 0.136 Uiso 1 1 calc R U .
Cd1 Cd 0.000000 0.000000 0.000000 0.0467(4) Uani 1 6 d S T P
Cl1 Cl 0.666667 0.333333 0.99831(7) 0.0585(7) Uani 1 3 d S T P
O1 O 0.5405(7) 0.2787(7) 0.9877(2) 0.116(3) Uani 1 1 d . . .
O2 O 0.666667 0.333333 1.0361(3) 0.115(4) Uani 1 3 d S T P

loop_
_atom_site_aniso_label
_atom_site_aniso_U_11
_atom_site_aniso_U_22
_atom_site_aniso_U_33
_atom_site_aniso_U_23
_atom_site_aniso_U_13
_atom_site_aniso_U_12
N2 0.077(4) 0.083(4) 0.061(4) -0.007(3) -0.007(3) -0.007(3)
C10 0.071(5) 0.071(5) 0.071(4) 0.008(4) -0.018(4) 0.014(4)
C9 0.137(10) 0.096(8) 0.157(11) 0.011(7) -0.072(9) 0.034(7)
C7 0.064(4) 0.066(4) 0.055(3) -0.017(3) 0.002(3) 0.028(3)
N3 0.062(3) 0.072(4) 0.063(3) -0.002(3) -0.011(3) 0.008(3)
C8 0.051(3) 0.059(3) 0.059(3) -0.002(3) 0.002(3) 0.021(3)
C6 0.040(3) 0.052(3) 0.074(4) -0.013(3) 0.006(3) 0.013(2)
C3 0.093(5) 0.058(4) 0.068(4) -0.026(3) 0.005(4) 0.016(4)
C2 0.062(4) 0.065(4) 0.053(3) -0.013(3) 0.010(3) 0.017(3)
N1 0.103(5) 0.103(5) 0.040(5) 0.000 0.000 0.052(3)
C1 0.127(8) 0.118(8) 0.053(4) -0.032(4) -0.012(5) 0.057(6)
C11 0.107(7) 0.077(6) 0.122(8) 0.002(5) -0.038(6) 0.028(5)
C5 0.134(9) 0.098(6) 0.099(6) -0.030(5) -0.020(6) 0.083(7)
C4 0.178(12) 0.094(7) 0.098(7) -0.022(5) 0.000(7) 0.090(8)
Cd1 0.0459(5) 0.0459(5) 0.0483(6) 0.000 0.000 0.0229(2)
Cl1 0.0568(10) 0.0568(10) 0.0619(15) 0.000 0.000 0.0284(5)
O1 0.075(4) 0.102(5) 0.167(7) -0.050(5) -0.039(4) 0.042(4)
O2 0.135(7) 0.135(7) 0.074(6) 0.000 0.000 0.068(3)

loop_
_atom_type_symbol
_atom_type_description
_atom_type_scat_dispersion_real
_atom_type_scat_dispersion_imag
_atom_type_scat_source
C C 0.0033 0.0016 'International Tables Vol C Tables 4.2.6.8 and 6.1.1.4'
H H 0.0000 0.0000 'International Tables Vol C Tables 4.2.6.8 and 6.1.1.4'
Cd Cd -0.8075 1.2024 'International Tables Vol C Tables 4.2.6.8 and 6.1.1.4'
Cl Cl 0.1484 0.1585 'International Tables Vol C Tables 4.2.6.8 and 6.1.1.4'
N N 0.0061 0.0033 'International Tables Vol C Tables 4.2.6.8 and 6.1.1.4'
O O 0.0106 0.0060 'International Tables Vol C Tables 4.2.6.8 and 6.1.1.4'

loop_
_geom_angle_atom_site_label_1
_geom_angle_atom_site_label_2
_geom_angle_atom_site_label_3
_geom_angle
_geom_angle_site_symmetry_1
_geom_angle_site_symmetry_3
C10 N2 C9 102.9(7) . .
C10 N2 C8 130.0(8) . .
C9 N2 C8 126.5(7) . .
N3 C10 N2 121.0(8) . .
N3 C10 H10 119.5 . .
N2 C10 H10 119.5 . .
C11 C9 N2 105.2(8) . .
C11 C9 H9 127.4 . .
N2 C9 H9 127.4 . .
C2 C7 C6 122.5(7) . .
C2 C7 H7 118.7 . .
C6 C7 H7 118.7 . .
C10 N3 C11 102.6(7) . .
C10 N3 Cd1 134.0(5) . .
C11 N3 Cd1 122.0(5) . .
N2 C8 C6 113.6(5) . .
N2 C8 H8A 108.8 . .
C6 C8 H8A 108.8 . .
N2 C8 H8B 108.8 . .
C6 C8 H8B 108.8 . .
H8A C8 H8B 107.7 . .
C5 C6 C7 118.0(7) . .
C5 C6 C8 121.6(7) . .
C7 C6 C8 120.3(6) . .
C4 C3 C2 121.7(7) . .
C4 C3 H3 119.1 . .
C2 C3 H3 119.1 . .
C7 C2 C3 116.5(8) . .
C7 C2 C1 122.2(7) . .
C3 C2 C1 121.3(7) . .
C1 N1 C1 112.8(4) 3_665 2_655
C1 N1 C1 112.8(4) 3_665 .
C1 N1 C1 112.8(4) 2_655 .
N1 C1 C2 112.8(6) . .
N1 C1 H1A 109.0 . .
C2 C1 H1A 109.0 . .
N1 C1 H1B 109.0 . .
C2 C1 H1B 109.0 . .
H1A C1 H1B 107.8 . .
C9 C11 N3 108.2(9) . .
C9 C11 H11 125.9 . .
N3 C11 H11 125.9 . .
C6 C5 C4 120.8(9) . .
C6 C5 H5 119.6 . .
C4 C5 H5 119.6 . .
C3 C4 C5 120.3(8) . .
C3 C4 H4 119.8 . .
C5 C4 H4 119.8 . .
N3 Cd1 N3 180.0(4) 11 2
N3 Cd1 N3 91.3(2) 11 10
N3 Cd1 N3 88.7(2) 2 10
N3 Cd1 N3 91.3(2) 11 12
N3 Cd1 N3 88.7(2) 2 12
N3 Cd1 N3 91.3(2) 10 12
N3 Cd1 N3 88.7(2) 11 3
N3 Cd1 N3 91.3(2) 2 3
N3 Cd1 N3 88.7(2) 10 3
N3 Cd1 N3 180.0(3) 12 3
N3 Cd1 N3 88.7(2) 11 .
N3 Cd1 N3 91.3(2) 2 .
N3 Cd1 N3 180.0 10 .
N3 Cd1 N3 88.7(2) 12 .
N3 Cd1 N3 91.3(2) 3 .
O1 Cl1 O1 111.9(4) 2_655 3_665
O1 Cl1 O1 111.9(4) 2_655 .
O1 Cl1 O1 111.9(4) 3_665 .
O1 Cl1 O2 106.9(4) 2_655 .
O1 Cl1 O2 106.9(4) 3_665 .
O1 Cl1 O2 106.9(4) . .

loop_
_geom_bond_atom_site_label_1
_geom_bond_atom_site_label_2
_geom_bond_distance
_geom_bond_site_symmetry_2
N2 C10 1.261(9) .
N2 C9 1.437(12) .
N2 C8 1.481(8) .
C10 N3 1.243(9) .
C10 H10 0.9500 .
C9 C11 1.361(12) .
C9 H9 0.9500 .
C7 C2 1.379(9) .
C7 C6 1.392(10) .
C7 H7 0.9500 .
N3 C11 1.413(10) .
N3 Cd1 2.343(5) .
C8 C6 1.498(9) .
C8 H8A 0.9900 .
C8 H8B 0.9900 .
C6 C5 1.349(10) .
C3 C4 1.332(15) .
C3 C2 1.397(11) .
C3 H3 0.9500 .
C2 C1 1.529(13) .
N1 C1 1.469(10) 3_665
N1 C1 1.469(10) 2_655
N1 C1 1.469(10) .
C1 H1A 0.9900 .
C1 H1B 0.9900 .
C11 H11 0.9500 .
C5 C4 1.389(14) .
C5 H5 0.9500 .
C4 H4 0.9500 .
Cl1 O1 1.395(6) 2_655
Cl1 O1 1.395(7) 3_665
Cl1 O1 1.395(6) .
Cl1 O2 1.441(12) .

loop_
_geom_torsion_atom_site_label_1
_geom_torsion_atom_site_label_2
_geom_torsion_atom_site_label_3
_geom_torsion_atom_site_label_4
_geom_torsion
_geom_torsion_site_symmetry_1
C9 N2 C10 N3 2.7(5) .
C8 N2 C10 N3 173.9(9) .
C10 N2 C9 C11 -1.9(9) .
C8 N2 C9 C11 -173.5(9) .
N2 C10 N3 C11 -2.2(5) .
N2 C10 N3 Cd1 -168.3(6) .
C10 N2 C8 C6 143.1(7) .
C9 N2 C8 C6 -47.6(11) .
C2 C7 C6 C5 -1.5(11) .
C2 C7 C6 C8 178.5(6) .
N2 C8 C6 C5 -106.7(9) .
N2 C8 C6 C7 73.2(9) .
C6 C7 C2 C3 -0.7(10) .
C6 C7 C2 C1 -178.1(7) .
C4 C3 C2 C7 3.6(13) .
C4 C3 C2 C1 -178.9(10) .
C1 N1 C1 C2 156.7(8) 3_665
C1 N1 C1 C2 -74.1(13) 2_655
C7 C2 C1 N1 -19.4(12) .
C3 C2 C1 N1 163.3(7) .
N2 C9 C11 N3 0.8(11) .
C10 N3 C11 C9 0.6(9) .
Cd1 N3 C11 C9 168.9(7) .
C7 C6 C5 C4 0.9(15) .
C8 C6 C5 C4 -179.2(10) .
C2 C3 C4 C5 -4.4(18) .
C6 C5 C4 C3 2(2) .
